data_4119025
loop_
_publ_author_name
'Takuji Hatakeyama'
'Ryuji Imayoshi'
'Yuya Yoshimoto'
'Sujit K. Ghorai'
'Masayoshi Jin'
'Hikaru Takaya'
'Kazuhiro Norisuye'
'Yoshiki Sohrin'
'Masaharu Nakamura'

_publ_contact_author_address
;
    Institute for Chemical Research, Kyoto University, Gokasho, Uji, 
    Kyoto 611-0011, Japan. 
;
_publ_contact_author_email ' masaharu@scl.kyoto-u.ac.jp'
_publ_contact_author_fax ' +81-774-38-3186 '
_publ_contact_author_name 'Masaharu Nakamura'
_publ_contact_author_phone ' +81-774-38-3180 '
_publ_section_title
;
 Iron-Catalyzed Aromatic Amination for Nonsymmetrical Triarylamine
 Synthesis
;
_journal_name_full 'Journal of the American Chemical Society'
_journal_page_first 20262
_journal_page_last 20265
_journal_paper_doi 10.1021/ja309845k
_journal_volume 134
_journal_year 2012
_chemical_formula_moiety 'C36 H56 Fe2 N4 Si4'
_chemical_formula_sum 'C36 H56 Fe2 N4 Si4'
_chemical_formula_weight 768.915
_chemical_name_systematic
; 
 ? 
;
_space_group_IT_number 2
_symmetry_cell_setting triclinic
_symmetry_space_group_name_Hall '-P 1'
_symmetry_space_group_name_H-M 'P -1'
_atom_sites_solution_hydrogens geom
_atom_sites_solution_primary direct
_atom_sites_solution_secondary difmap
_audit_creation_method SHELXL-97
_cell_angle_alpha 87.708(8)
_cell_angle_beta 80.253(6)
_cell_angle_gamma 70.918(7)
_cell_formula_units_Z 1
_cell_length_a 9.2783(16)
_cell_length_b 10.750(2)
_cell_length_c 11.287(2)
_cell_measurement_reflns_used 3050
_cell_measurement_temperature 173(2)
_cell_measurement_theta_max 27.49
_cell_measurement_theta_min 3.21
_cell_volume 1048.4(3)
_computing_cell_refinement CrystalClear
_computing_data_collection 'CrystalClear (Rigaku/MSC Inc., 2006)'
_computing_data_reduction CrystalClear
_computing_molecular_graphics 'Yadokari-XG 2010'
_computing_publication_material 'Yadokari-XG 2010'
_computing_structure_refinement 'SHELXL-97 (Sheldrick, 1997)'
_computing_structure_solution 'SHELXS-97 (Sheldrick, 1990)'
_diffrn_ambient_temperature 173(2)
_diffrn_detector_area_resol_mean 28.5714
_diffrn_measured_fraction_theta_full 0.993
_diffrn_measured_fraction_theta_max 0.993
_diffrn_measurement_device_type 'Rigaku Saturn70'
_diffrn_measurement_method \w
_diffrn_radiation_monochromator graphite
_diffrn_radiation_source 'Rotating Anode'
_diffrn_radiation_type MoK\a
_diffrn_radiation_wavelength 0.71070
_diffrn_reflns_av_R_equivalents 0.0273
_diffrn_reflns_av_sigmaI/netI 0.0319
_diffrn_reflns_limit_h_max 11
_diffrn_reflns_limit_h_min -10
_diffrn_reflns_limit_k_max 13
_diffrn_reflns_limit_k_min -13
_diffrn_reflns_limit_l_max 13
_diffrn_reflns_limit_l_min -13
_diffrn_reflns_number 11035
_diffrn_reflns_theta_full 25.50
_diffrn_reflns_theta_max 25.50
_diffrn_reflns_theta_min 3.21
_diffrn_standards_interval_count ,
_diffrn_standards_number 0
_exptl_absorpt_coefficient_mu 0.834
_exptl_absorpt_correction_T_max 0.8509
_exptl_absorpt_correction_T_min 0.8509
_exptl_absorpt_correction_type numerical
_exptl_absorpt_process_details 'Numabs(Rigaku CrystalClear)'
_exptl_crystal_colour colorless
_exptl_crystal_density_diffrn 1.218
_exptl_crystal_description block
_exptl_crystal_F_000 408
_exptl_crystal_size_max 0.20
_exptl_crystal_size_mid 0.20
_exptl_crystal_size_min 0.20
_refine_diff_density_max 0.675
_refine_diff_density_min -0.618
_refine_diff_density_rms 0.050
_refine_ls_extinction_method none
_refine_ls_goodness_of_fit_ref 1.046
_refine_ls_hydrogen_treatment constr
_refine_ls_matrix_type full
_refine_ls_number_parameters 214
_refine_ls_number_reflns 3885
_refine_ls_number_restraints 0
_refine_ls_restrained_S_all 1.046
_refine_ls_R_factor_all 0.0420
_refine_ls_R_factor_gt 0.0355
_refine_ls_shift/su_max 0.001
_refine_ls_shift/su_mean 0.000
_refine_ls_structure_factor_coef Fsqd
_refine_ls_weighting_details 'calc w=1/[\s^2^(Fo^2^)+(0.0441P)^2^+0.3810P] where P=(Fo^2^+2Fc^2^)/3'
_refine_ls_weighting_scheme calc
_refine_ls_wR_factor_gt 0.0844
_refine_ls_wR_factor_ref 0.0881
_reflns_number_gt 3331
_reflns_number_total 3885
_reflns_threshold_expression >2sigma(I)
_cod_data_source_file ja309845k_si_002.cif
_cod_data_source_block Fe2(NPhTMS)4
_cod_database_code 4119025

loop_
_symmetry_equiv_pos_as_xyz
'x, y, z'
'-x, -y, -z'

loop_
_atom_site_label
_atom_site_type_symbol
_atom_site_fract_x
_atom_site_fract_y
_atom_site_fract_z
_atom_site_U_iso_or_equiv
_atom_site_adp_type
_atom_site_occupancy
_atom_site_symmetry_multiplicity
_atom_site_calc_flag
_atom_site_refinement_flags
Fe1 Fe 0.57604(3) 0.42646(3) 0.89814(3) 0.02724(11) Uani 1 1 d .
Si1 Si 0.29072(7) 0.69735(6) 0.86714(6) 0.03315(16) Uani 1 1 d .
Si2 Si 0.87640(8) 0.28363(7) 0.69361(6) 0.04340(19) Uani 1 1 d .
N1 N 0.46590(19) 0.62336(16) 0.92327(15) 0.0269(4) Uani 1 1 d .
N2 N 0.6847(2) 0.31966(17) 0.75857(16) 0.0330(4) Uani 1 1 d .
C1 C 0.5899(2) 0.2690(2) 0.7002(2) 0.0333(5) Uani 1 1 d .
C2 C 0.4862(3) 0.3484(3) 0.6315(2) 0.0488(6) Uani 1 1 d .
H1 H 0.4790 0.4383 0.6211 0.059 Uiso 1 1 calc R
C3 C 0.3921(3) 0.2976(5) 0.5774(3) 0.0778(11) Uani 1 1 d .
H2 H 0.3207 0.3540 0.5315 0.093 Uiso 1 1 calc R
C4 C 0.4006(4) 0.1707(5) 0.5889(4) 0.0866(14) Uani 1 1 d .
H3 H 0.3365 0.1373 0.5511 0.104 Uiso 1 1 calc R
C5 C 0.5022(4) 0.0905(4) 0.6556(4) 0.0819(12) Uani 1 1 d .
H4 H 0.5089 0.0005 0.6640 0.098 Uiso 1 1 calc R
C6 C 0.5964(3) 0.1384(3) 0.7116(3) 0.0561(7) Uani 1 1 d .
H5 H 0.6660 0.0810 0.7582 0.067 Uiso 1 1 calc R
C7 C 0.9796(3) 0.3497(3) 0.7893(3) 0.0600(8) Uani 1 1 d .
H6 H 0.9265 0.4443 0.8031 0.090 Uiso 1 1 calc R
H7 H 1.0861 0.3350 0.7488 0.090 Uiso 1 1 calc R
H8 H 0.9808 0.3047 0.8665 0.090 Uiso 1 1 calc R
C8 C 0.8932(4) 0.3591(4) 0.5437(3) 0.0825(11) Uani 1 1 d .
H9 H 0.8396 0.3253 0.4915 0.124 Uiso 1 1 calc R
H10 H 1.0026 0.3371 0.5080 0.124 Uiso 1 1 calc R
H11 H 0.8463 0.4549 0.5521 0.124 Uiso 1 1 calc R
C9 C 0.9773(4) 0.1020(3) 0.6708(4) 0.0767(10) Uani 1 1 d .
H12 H 0.9690 0.0578 0.7480 0.115 Uiso 1 1 calc R
H13 H 1.0866 0.0858 0.6376 0.115 Uiso 1 1 calc R
H14 H 0.9291 0.0675 0.6148 0.115 Uiso 1 1 calc R
C10 C 0.5766(2) 0.6941(2) 0.8994(2) 0.0332(5) Uani 1 1 d .
C11 C 0.6696(3) 0.6838(3) 0.7885(3) 0.0537(7) Uani 1 1 d .
H15 H 0.6606 0.6307 0.7267 0.064 Uiso 1 1 calc R
C12 C 0.7766(3) 0.7512(3) 0.7670(4) 0.0754(10) Uani 1 1 d .
H16 H 0.8397 0.7441 0.6903 0.090 Uiso 1 1 calc R
C13 C 0.7918(4) 0.8269(3) 0.8546(4) 0.0781(12) Uani 1 1 d .
H17 H 0.8650 0.8725 0.8394 0.094 Uiso 1 1 calc R
C14 C 0.7006(4) 0.8369(3) 0.9650(4) 0.0771(11) Uani 1 1 d .
H18 H 0.7113 0.8891 1.0268 0.093 Uiso 1 1 calc R
C15 C 0.5931(3) 0.7715(3) 0.9871(3) 0.0550(7) Uani 1 1 d .
H19 H 0.5298 0.7800 1.0639 0.066 Uiso 1 1 calc R
C16 C 0.1890(3) 0.5731(2) 0.8829(3) 0.0461(6) Uani 1 1 d .
H20 H 0.2426 0.5018 0.8237 0.069 Uiso 1 1 calc R
H21 H 0.0824 0.6149 0.8691 0.069 Uiso 1 1 calc R
H22 H 0.1883 0.5372 0.9641 0.069 Uiso 1 1 calc R
C17 C 0.1799(3) 0.8519(2) 0.9558(3) 0.0473(6) Uani 1 1 d .
H23 H 0.1667 0.8319 1.0416 0.071 Uiso 1 1 calc R
H24 H 0.0782 0.8899 0.9314 0.071 Uiso 1 1 calc R
H25 H 0.2366 0.9150 0.9409 0.071 Uiso 1 1 calc R
C18 C 0.3213(4) 0.7459(3) 0.7075(2) 0.0548(7) Uani 1 1 d .
H26 H 0.3750 0.8113 0.6998 0.082 Uiso 1 1 calc R
H27 H 0.2211 0.7838 0.6807 0.082 Uiso 1 1 calc R
H28 H 0.3840 0.6682 0.6578 0.082 Uiso 1 1 calc R

loop_
_atom_site_aniso_label
_atom_site_aniso_U_11
_atom_site_aniso_U_22
_atom_site_aniso_U_33
_atom_site_aniso_U_23
_atom_site_aniso_U_13
_atom_site_aniso_U_12
Fe1 0.02582(18) 0.02208(17) 0.03242(18) -0.00734(12) -0.00313(12) -0.00582(12)
Si1 0.0308(3) 0.0254(3) 0.0418(4) -0.0071(3) -0.0115(3) -0.0036(3)
Si2 0.0363(4) 0.0461(4) 0.0463(4) -0.0176(3) 0.0079(3) -0.0165(3)
N1 0.0264(9) 0.0193(8) 0.0340(9) -0.0044(7) -0.0043(7) -0.0061(7)
N2 0.0327(10) 0.0303(10) 0.0355(10) -0.0103(8) -0.0014(8) -0.0104(8)
C1 0.0295(12) 0.0346(12) 0.0325(12) -0.0133(9) 0.0026(9) -0.0081(9)
C2 0.0437(15) 0.0591(16) 0.0369(14) -0.0082(12) -0.0046(11) -0.0075(12)
C3 0.0438(17) 0.132(3) 0.0505(18) -0.031(2) -0.0118(14) -0.0126(19)
C4 0.0462(19) 0.135(4) 0.085(3) -0.068(3) 0.0090(18) -0.040(2)
C5 0.078(2) 0.070(2) 0.107(3) -0.047(2) 0.014(2) -0.046(2)
C6 0.0559(17) 0.0419(15) 0.073(2) -0.0143(13) -0.0072(15) -0.0191(13)
C7 0.0371(15) 0.073(2) 0.072(2) -0.0240(16) 0.0017(14) -0.0237(14)
C8 0.085(2) 0.123(3) 0.0494(18) -0.0018(19) 0.0130(17) -0.059(2)
C9 0.0478(17) 0.0581(19) 0.109(3) -0.0360(18) 0.0210(18) -0.0097(15)
C10 0.0281(11) 0.0243(11) 0.0459(13) 0.0061(9) -0.0109(10) -0.0050(9)
C11 0.0443(15) 0.0484(16) 0.0639(18) -0.0001(13) 0.0052(13) -0.0160(13)
C12 0.0421(17) 0.070(2) 0.107(3) 0.025(2) 0.0114(17) -0.0228(16)
C13 0.0492(18) 0.057(2) 0.145(4) 0.042(2) -0.039(2) -0.0337(16)
C14 0.098(3) 0.065(2) 0.104(3) 0.0263(19) -0.053(2) -0.059(2)
C15 0.0730(19) 0.0487(16) 0.0613(18) 0.0070(13) -0.0231(15) -0.0388(15)
C16 0.0340(13) 0.0376(13) 0.0682(18) -0.0135(12) -0.0146(12) -0.0091(11)
C17 0.0393(14) 0.0314(13) 0.0653(17) -0.0130(11) -0.0145(12) 0.0010(10)
C18 0.0677(19) 0.0448(15) 0.0492(16) 0.0011(12) -0.0241(14) -0.0073(13)

loop_
_atom_type_symbol
_atom_type_description
_atom_type_scat_dispersion_real
_atom_type_scat_dispersion_imag
_atom_type_scat_source
C C 0.0033 0.0016 'International Tables Vol C Tables 4.2.6.8 and 6.1.1.4'
H H 0.0000 0.0000 'International Tables Vol C Tables 4.2.6.8 and 6.1.1.4'
N N 0.0061 0.0033 'International Tables Vol C Tables 4.2.6.8 and 6.1.1.4'
Si Si 0.0817 0.0704 'International Tables Vol C Tables 4.2.6.8 and 6.1.1.4'
Fe Fe 0.3463 0.8444 'International Tables Vol C Tables 4.2.6.8 and 6.1.1.4'

loop_
_geom_angle_atom_site_label_1
_geom_angle_atom_site_label_2
_geom_angle_atom_site_label_3
_geom_angle
_geom_angle_site_symmetry_1
_geom_angle_site_symmetry_3
N2 Fe1 N1 132.89(8) . .
N2 Fe1 N1 130.88(7) . 2_667
N1 Fe1 N1 96.23(6) . 2_667
N2 Fe1 Fe1 178.40(6) . 2_667
N1 Fe1 Fe1 48.67(5) . 2_667
N1 Fe1 Fe1 47.57(5) 2_667 2_667
N1 Si1 C18 113.02(12) . .
N1 Si1 C16 106.14(10) . .
C18 Si1 C16 109.87(13) . .
N1 Si1 C17 108.20(10) . .
C18 Si1 C17 106.53(13) . .
C16 Si1 C17 113.19(12) . .
N2 Si2 C8 110.68(14) . .
N2 Si2 C7 110.01(11) . .
C8 Si2 C7 108.15(16) . .
N2 Si2 C9 112.20(12) . .
C8 Si2 C9 106.81(18) . .
C7 Si2 C9 108.84(16) . .
C10 N1 Si1 115.22(13) . .
C10 N1 Fe1 110.23(13) . .
Si1 N1 Fe1 119.25(9) . .
C10 N1 Fe1 113.34(13) . 2_667
Si1 N1 Fe1 111.14(9) . 2_667
Fe1 N1 Fe1 83.77(6) . 2_667
C1 N2 Si2 117.46(14) . .
C1 N2 Fe1 114.04(13) . .
Si2 N2 Fe1 128.45(10) . .
C2 C1 C6 117.3(2) . .
C2 C1 N2 121.5(2) . .
C6 C1 N2 121.2(2) . .
C1 C2 C3 120.6(3) . .
C1 C2 H1 119.7 . .
C3 C2 H1 119.7 . .
C4 C3 C2 121.3(3) . .
C4 C3 H2 119.3 . .
C2 C3 H2 119.3 . .
C3 C4 C5 119.1(3) . .
C3 C4 H3 120.4 . .
C5 C4 H3 120.4 . .
C4 C5 C6 120.9(3) . .
C4 C5 H4 119.5 . .
C6 C5 H4 119.5 . .
C1 C6 C5 120.8(3) . .
C1 C6 H5 119.6 . .
C5 C6 H5 119.6 . .
Si2 C7 H6 109.5 . .
Si2 C7 H7 109.5 . .
H6 C7 H7 109.5 . .
Si2 C7 H8 109.5 . .
H6 C7 H8 109.5 . .
H7 C7 H8 109.5 . .
Si2 C8 H9 109.5 . .
Si2 C8 H10 109.5 . .
H9 C8 H10 109.5 . .
Si2 C8 H11 109.5 . .
H9 C8 H11 109.5 . .
H10 C8 H11 109.5 . .
Si2 C9 H12 109.5 . .
Si2 C9 H13 109.5 . .
H12 C9 H13 109.5 . .
Si2 C9 H14 109.5 . .
H12 C9 H14 109.5 . .
H13 C9 H14 109.5 . .
C15 C10 C11 118.4(2) . .
C15 C10 N1 120.9(2) . .
C11 C10 N1 120.7(2) . .
C10 C11 C12 120.1(3) . .
C10 C11 H15 119.9 . .
C12 C11 H15 119.9 . .
C13 C12 C11 120.7(3) . .
C13 C12 H16 119.6 . .
C11 C12 H16 119.6 . .
C12 C13 C14 119.4(3) . .
C12 C13 H17 120.3 . .
C14 C13 H17 120.3 . .
C13 C14 C15 120.4(3) . .
C13 C14 H18 119.8 . .
C15 C14 H18 119.8 . .
C10 C15 C14 120.9(3) . .
C10 C15 H19 119.6 . .
C14 C15 H19 119.6 . .
Si1 C16 H20 109.5 . .
Si1 C16 H21 109.5 . .
H20 C16 H21 109.5 . .
Si1 C16 H22 109.5 . .
H20 C16 H22 109.5 . .
H21 C16 H22 109.5 . .
Si1 C17 H23 109.5 . .
Si1 C17 H24 109.5 . .
H23 C17 H24 109.5 . .
Si1 C17 H25 109.5 . .
H23 C17 H25 109.5 . .
H24 C17 H25 109.5 . .
Si1 C18 H26 109.5 . .
Si1 C18 H27 109.5 . .
H26 C18 H27 109.5 . .
Si1 C18 H28 109.5 . .
H26 C18 H28 109.5 . .
H27 C18 H28 109.5 . .

loop_
_geom_bond_atom_site_label_1
_geom_bond_atom_site_label_2
_geom_bond_distance
_geom_bond_site_symmetry_2
Fe1 N2 1.9147(18) .
Fe1 N1 2.0348(16) .
Fe1 N1 2.0702(18) 2_667
Fe1 Fe1 2.7408(7) 2_667
Si1 N1 1.7717(18) .
Si1 C18 1.857(3) .
Si1 C16 1.859(2) .
Si1 C17 1.867(2) .
Si2 N2 1.7270(19) .
Si2 C8 1.852(3) .
Si2 C7 1.856(3) .
Si2 C9 1.876(3) .
N1 C10 1.451(3) .
N1 Fe1 2.0703(18) 2_667
N2 C1 1.430(3) .
C1 C2 1.385(3) .
C1 C6 1.387(3) .
C2 C3 1.397(4) .
C2 H1 0.9500 .
C3 C4 1.343(6) .
C3 H2 0.9500 .
C4 C5 1.363(6) .
C4 H3 0.9500 .
C5 C6 1.391(4) .
C5 H4 0.9500 .
C6 H5 0.9500 .
C7 H6 0.9800 .
C7 H7 0.9800 .
C7 H8 0.9800 .
C8 H9 0.9800 .
C8 H10 0.9800 .
C8 H11 0.9800 .
C9 H12 0.9800 .
C9 H13 0.9800 .
C9 H14 0.9800 .
C10 C15 1.377(3) .
C10 C11 1.381(4) .
C11 C12 1.395(4) .
C11 H15 0.9500 .
C12 C13 1.359(5) .
C12 H16 0.9500 .
C13 C14 1.368(5) .
C13 H17 0.9500 .
C14 C15 1.383(4) .
C14 H18 0.9500 .
C15 H19 0.9500 .
C16 H20 0.9800 .
C16 H21 0.9800 .
C16 H22 0.9800 .
C17 H23 0.9800 .
C17 H24 0.9800 .
C17 H25 0.9800 .
C18 H26 0.9800 .
C18 H27 0.9800 .
C18 H28 0.9800 .

loop_
_geom_torsion_atom_site_label_1
_geom_torsion_atom_site_label_2
_geom_torsion_atom_site_label_3
_geom_torsion_atom_site_label_4
_geom_torsion
_geom_torsion_site_symmetry_1
_geom_torsion_site_symmetry_4
C18 Si1 N1 C10 48.70(19) . .
C16 Si1 N1 C10 169.19(16) . .
C17 Si1 N1 C10 -69.02(18) . .
C18 Si1 N1 Fe1 -85.88(14) . .
C16 Si1 N1 Fe1 34.61(14) . .
C17 Si1 N1 Fe1 156.40(12) . .
C18 Si1 N1 Fe1 179.35(10) . 2_667
C16 Si1 N1 Fe1 -60.15(12) . 2_667
C17 Si1 N1 Fe1 61.64(13) . 2_667
N2 Fe1 N1 C10 -66.88(17) . .
N1 Fe1 N1 C10 112.61(15) 2_667 .
Fe1 Fe1 N1 C10 112.61(15) 2_667 .
N2 Fe1 N1 Si1 69.75(14) . .
N1 Fe1 N1 Si1 -110.76(12) 2_667 .
N2 Fe1 N1 Fe1 -179.49(8) . 2_667
N1 Fe1 N1 Fe1 0.0 2_667 2_667
C8 Si2 N2 C1 64.2(2) . .
C7 Si2 N2 C1 -176.34(18) . .
C9 Si2 N2 C1 -55.0(2) . .
C8 Si2 N2 Fe1 -113.06(18) . .
C7 Si2 N2 Fe1 6.41(19) . .
C9 Si2 N2 Fe1 127.74(18) . .
N1 Fe1 N2 C1 -91.53(17) . .
N1 Fe1 N2 C1 89.14(17) 2_667 .
N1 Fe1 N2 Si2 85.80(16) . .
N1 Fe1 N2 Si2 -93.53(15) 2_667 .
Si2 N2 C1 C2 -103.0(2) . .
Fe1 N2 C1 C2 74.7(2) . .
Si2 N2 C1 C6 78.1(3) . .
Fe1 N2 C1 C6 -104.3(2) . .
C6 C1 C2 C3 0.5(4) . .
N2 C1 C2 C3 -178.5(2) . .
C1 C2 C3 C4 -0.8(4) . .
C2 C3 C4 C5 0.5(5) . .
C3 C4 C5 C6 0.1(5) . .
C2 C1 C6 C5 0.2(4) . .
N2 C1 C6 C5 179.2(2) . .
C4 C5 C6 C1 -0.5(5) . .
Si1 N1 C10 C15 101.0(2) . .
Fe1 N1 C10 C15 -120.5(2) . .
Fe1 N1 C10 C15 -28.6(3) 2_667 .
Si1 N1 C10 C11 -79.9(2) . .
Fe1 N1 C10 C11 58.6(2) . .
Fe1 N1 C10 C11 150.50(18) 2_667 .
C15 C10 C11 C12 -0.2(4) . .
N1 C10 C11 C12 -179.4(2) . .
C10 C11 C12 C13 0.4(5) . .
C11 C12 C13 C14 0.0(5) . .
C12 C13 C14 C15 -0.5(5) . .
C11 C10 C15 C14 -0.3(4) . .
N1 C10 C15 C14 178.8(2) . .
C13 C14 C15 C10 0.7(5) . .
